data_2013067
loop_
_publ_author_name
'H\"orner, Manfredo'
'Oliveira, Julieta Saldanha de'
'Bordinhao, Jairo'
'Beck, Johannes'

_publ_section_title
;
 <i>trans</i>-Bis[1-methyl-3-(<i>p</i>-nitrophenyl)triazenido
 1-oxide-\k^2^<i>N</i>^3^,<i>O</i>]dipyridinenickel(II)
;
_journal_issue 12
_journal_name_full 'Acta Crystallographica Section C'
_journal_page_first m586
_journal_page_last m587
_journal_paper_doi 10.1107/S0108270102019820
_journal_volume 58
_journal_year 2002
_chemical_formula_iupac '[Ni (C7 H7 N4 O3)2 (C5 H5 N)2]'
_chemical_formula_moiety 'C24 H24 N10 Ni O6'
_chemical_formula_sum 'C24 H24 N10 Ni O6'
_chemical_formula_weight 607.22
_space_group_IT_number 14
_symmetry_cell_setting monoclinic
_symmetry_space_group_name_Hall '-P 2ybc'
_symmetry_space_group_name_H-M 'P 1 21/c 1'
_atom_sites_solution_hydrogens geom
_atom_sites_solution_primary direct
_atom_sites_solution_secondary difmap
_cell_angle_alpha 90.00
_cell_angle_beta 94.028(10)
_cell_angle_gamma 90.00
_cell_formula_units_Z 2
_cell_length_a 10.473(2)
_cell_length_b 14.961(3)
_cell_length_c 8.569(2)
_cell_measurement_reflns_used 25
_cell_measurement_temperature 294.0(10)
_cell_measurement_theta_max 25.03
_cell_measurement_theta_min 1.95
_cell_volume 1339.3(5)
_computing_cell_refinement 'CAD-4 EXPRESS'
_computing_data_collection 'CAD-4 EXPRESS (Enraf-Nonius, 1994)'
_computing_data_reduction 'XCAD4 (Harms & Wocadlo, 1995)'
_computing_molecular_graphics 'ORTEP-3 for Windows (Farrugia, 1997)'
_computing_publication_material 'WinGX (Farrugia, 1999)'
_computing_structure_refinement 'SHELXL97 (Sheldrick, 1997)'
_computing_structure_solution 'SHELXS97 (Sheldrick, 1997)'
_diffrn_ambient_temperature 293(2)
_diffrn_measured_fraction_theta_full 0.999
_diffrn_measured_fraction_theta_max 0.999
_diffrn_measurement_device_type 'Enraf-Nonius CAD-4'
_diffrn_measurement_method \q/2\q
_diffrn_radiation_monochromator graphite
_diffrn_radiation_source 'fine-focus sealed tube'
_diffrn_radiation_type MoK\a
_diffrn_radiation_wavelength 0.71073
_diffrn_reflns_av_R_equivalents 0.0357
_diffrn_reflns_av_sigmaI/netI 0.0339
_diffrn_reflns_limit_h_max 12
_diffrn_reflns_limit_h_min -12
_diffrn_reflns_limit_k_max 17
_diffrn_reflns_limit_k_min -15
_diffrn_reflns_limit_l_max 10
_diffrn_reflns_limit_l_min -10
_diffrn_reflns_number 8301
_diffrn_reflns_theta_full 25.03
_diffrn_reflns_theta_max 25.03
_diffrn_reflns_theta_min 1.95
_diffrn_standards_decay_% <1
_diffrn_standards_interval_time 60
_diffrn_standards_number 3
_exptl_absorpt_coefficient_mu 0.784
_exptl_absorpt_correction_T_max 0.9257
_exptl_absorpt_correction_T_min 0.7988
_exptl_absorpt_correction_type '\y scan'
_exptl_absorpt_process_details '(Spek, 1990)'
_exptl_crystal_colour red
_exptl_crystal_density_diffrn 1.506
_exptl_crystal_density_method 'not measured'
_exptl_crystal_description prism
_exptl_crystal_F_000 628
_exptl_crystal_size_max 0.30
_exptl_crystal_size_mid 0.20
_exptl_crystal_size_min 0.10
_refine_diff_density_max 0.165
_refine_diff_density_min -0.246
_refine_ls_extinction_method none
_refine_ls_goodness_of_fit_ref 1.033
_refine_ls_hydrogen_treatment constr
_refine_ls_matrix_type full
_refine_ls_number_parameters 188
_refine_ls_number_reflns 2373
_refine_ls_number_restraints 0
_refine_ls_restrained_S_all 1.033
_refine_ls_R_factor_all 0.0465
_refine_ls_R_factor_gt 0.0311
_refine_ls_shift/su_max <0.001
_refine_ls_shift/su_mean 0.000
_refine_ls_structure_factor_coef Fsqd
_refine_ls_weighting_details 'calc w = 1/[\s^2^(Fo^2^)+(0.0333P)^2^+0.4419P] where P = (Fo^2^+2Fc^2^)/3'
_refine_ls_weighting_scheme calc
_refine_ls_wR_factor_gt 0.0699
_refine_ls_wR_factor_ref 0.0763
_reflns_number_gt 1888
_reflns_number_total 2373
_reflns_threshold_expression I>2\s(I)
_cod_data_source_file fr1398.cif
_cod_data_source_block I
_cod_original_cell_volume 1339.4(5)
_cod_original_sg_symbol_H-M 'P 21/c'
_cod_database_code 2013067
_cod_database_fobs_code 2013067

loop_
_symmetry_equiv_pos_as_xyz
'x, y, z'
'-x, y+1/2, -z+1/2'
'-x, -y, -z'
'x, -y-1/2, z-1/2'

loop_
_atom_site_label
_atom_site_fract_x
_atom_site_fract_y
_atom_site_fract_z
_atom_site_U_iso_or_equiv
_atom_site_adp_type
_atom_site_calc_flag
_atom_site_refinement_flags
_atom_site_occupancy
_atom_site_disorder_assembly
_atom_site_disorder_group
_atom_site_type_symbol
Ni1 0.5000 0.5000 0.5000 0.03241(13) Uani d S 1 . . Ni
O1 0.60940(14) 0.56821(9) 0.66704(16) 0.0376(3) Uani d . 1 . . O
O11 -0.02789(18) 0.73477(14) 0.0008(2) 0.0755(6) Uani d . 1 . . O
O12 0.0165(2) 0.86365(14) 0.0997(3) 0.0993(8) Uani d . 1 . . O
N1 0.0386(2) 0.78362(16) 0.0879(3) 0.0595(6) Uani d . 1 . . N
N11 0.59752(17) 0.65562(11) 0.6428(2) 0.0388(4) Uani d . 1 . . N
N12 0.51464(17) 0.69104(12) 0.5460(2) 0.0403(4) Uani d . 1 . . N
N13 0.44106(16) 0.63173(11) 0.4662(2) 0.0358(4) Uani d . 1 . . N
N21 0.64413(16) 0.52527(11) 0.3362(2) 0.0367(4) Uani d . 1 . . N
C1 0.6857(3) 0.71331(17) 0.7350(3) 0.0581(7) Uani d . 1 . . C
H1A 0.6712 0.7744 0.7041 0.087 Uiso calc R 1 . . H
H1B 0.7721 0.6969 0.7176 0.087 Uiso calc R 1 . . H
H1C 0.6718 0.7067 0.8439 0.087 Uiso calc R 1 . . H
C11 0.34630(19) 0.67329(14) 0.3701(2) 0.0359(5) Uani d . 1 . . C
C12 0.2651(2) 0.61908(15) 0.2746(3) 0.0438(5) Uani d . 1 . . C
H12 0.2782 0.5576 0.2747 0.053 Uiso calc R 1 . . H
C13 0.1663(2) 0.65466(16) 0.1805(3) 0.0461(6) Uani d . 1 . . C
H13 0.1136 0.6177 0.1168 0.055 Uiso calc R 1 . . H
C14 0.1461(2) 0.74590(16) 0.1814(3) 0.0442(5) Uani d . 1 . . C
C15 0.2251(2) 0.80148(16) 0.2724(3) 0.0495(6) Uani d . 1 . . C
H15 0.2111 0.8629 0.2710 0.059 Uiso calc R 1 . . H
C16 0.3250(2) 0.76616(15) 0.3653(3) 0.0461(6) Uani d . 1 . . C
H16 0.3789 0.8040 0.4255 0.055 Uiso calc R 1 . . H
C22 0.6116(2) 0.52614(16) 0.1831(3) 0.0485(6) Uani d . 1 . . C
H22 0.5267 0.5150 0.1499 0.058 Uiso calc R 1 . . H
C23 0.6970(2) 0.54260(18) 0.0715(3) 0.0550(7) Uani d . 1 . . C
H23 0.6698 0.5429 -0.0342 0.066 Uiso calc R 1 . . H
C24 0.8221(2) 0.55843(17) 0.1183(3) 0.0532(6) Uani d . 1 . . C
H24 0.8820 0.5689 0.0453 0.064 Uiso calc R 1 . . H
C25 0.8576(2) 0.55860(18) 0.2750(3) 0.0542(6) Uani d . 1 . . C
H25 0.9420 0.5699 0.3105 0.065 Uiso calc R 1 . . H
C26 0.7665(2) 0.54176(16) 0.3791(3) 0.0456(6) Uani d . 1 . . C
H26 0.7917 0.5419 0.4853 0.055 Uiso calc R 1 . . H

loop_
_atom_site_aniso_label
_atom_site_aniso_U_11
_atom_site_aniso_U_22
_atom_site_aniso_U_33
_atom_site_aniso_U_12
_atom_site_aniso_U_13
_atom_site_aniso_U_23
Ni1 0.0364(2) 0.0295(2) 0.0305(2) -0.00083(16) -0.00346(14) -0.00118(16)
O1 0.0461(8) 0.0289(8) 0.0368(8) -0.0024(6) -0.0048(6) 0.0010(6)
O11 0.0591(12) 0.0746(14) 0.0885(15) -0.0037(10) -0.0256(11) 0.0165(11)
O12 0.0965(17) 0.0580(14) 0.136(2) 0.0248(12) -0.0460(15) 0.0118(14)
N1 0.0497(13) 0.0601(15) 0.0672(15) 0.0059(11) -0.0059(11) 0.0201(12)
N11 0.0467(11) 0.0323(10) 0.0365(10) -0.0043(8) -0.0027(8) -0.0012(8)
N12 0.0488(11) 0.0325(10) 0.0392(10) -0.0029(8) 0.0002(9) 0.0005(8)
N13 0.0386(10) 0.0336(10) 0.0348(10) -0.0007(8) -0.0013(8) -0.0002(8)
N21 0.0403(10) 0.0337(10) 0.0353(10) -0.0025(7) -0.0026(8) -0.0011(7)
C1 0.0675(17) 0.0437(14) 0.0598(16) -0.0148(12) -0.0188(13) -0.0042(12)
C11 0.0395(12) 0.0365(12) 0.0323(11) 0.0033(9) 0.0063(9) 0.0038(9)
C12 0.0463(13) 0.0352(13) 0.0492(13) 0.0032(10) -0.0013(11) 0.0030(10)
C13 0.0425(13) 0.0483(14) 0.0466(14) -0.0024(10) -0.0026(10) 0.0061(11)
C14 0.0402(13) 0.0470(14) 0.0456(13) 0.0069(10) 0.0031(10) 0.0127(11)
C15 0.0544(15) 0.0369(13) 0.0570(15) 0.0086(11) 0.0015(12) 0.0069(11)
C16 0.0510(14) 0.0372(13) 0.0496(14) 0.0033(10) -0.0010(11) 0.0006(11)
C22 0.0452(13) 0.0609(15) 0.0386(13) -0.0122(11) -0.0035(10) 0.0022(11)
C23 0.0650(17) 0.0628(17) 0.0366(13) -0.0167(13) 0.0006(12) -0.0014(12)
C24 0.0541(15) 0.0557(15) 0.0509(15) -0.0150(12) 0.0109(12) -0.0033(12)
C25 0.0416(13) 0.0659(17) 0.0548(16) -0.0107(12) 0.0012(12) -0.0029(13)
C26 0.0430(13) 0.0529(14) 0.0398(13) -0.0031(11) -0.0039(11) -0.0008(11)

loop_
_atom_type_symbol
_atom_type_description
_atom_type_scat_dispersion_real
_atom_type_scat_dispersion_imag
_atom_type_scat_source
C C 0.0033 0.0016 'International Tables Vol C Tables 4.2.6.8 and 6.1.1.4'
H H 0 0 'International Tables Vol C Tables 4.2.6.8 and 6.1.1.4'
N N 0.0061 0.0033 'International Tables Vol C Tables 4.2.6.8 and 6.1.1.4'
Ni Ni 0.3393 1.1124 'International Tables Vol C Tables 4.2.6.8 and 6.1.1.4'
O O 0.0106 0.006 'International Tables Vol C Tables 4.2.6.8 and 6.1.1.4'

loop_
_geom_angle_atom_site_label_1
_geom_angle_atom_site_label_2
_geom_angle_atom_site_label_3
_geom_angle_site_symmetry_1
_geom_angle_site_symmetry_3
_geom_angle
_geom_angle_publ_flag
O1 Ni1 O1 3_666 . 180 y
O1 Ni1 N13 3_666 . 103.27(6) n
O1 Ni1 N13 . . 76.73(6) y
O1 Ni1 N13 3_666 3_666 76.73(6) n
O1 Ni1 N13 . 3_666 103.27(6) n
N13 Ni1 N13 . 3_666 180 y
O1 Ni1 N21 3_666 . 90.88(6) n
O1 Ni1 N21 . . 89.12(6) y
N13 Ni1 N21 . . 87.59(7) y
N13 Ni1 N21 3_666 . 92.41(7) n
O1 Ni1 N21 3_666 3_666 89.12(6) n
O1 Ni1 N21 . 3_666 90.88(6) n
N13 Ni1 N21 . 3_666 92.41(7) n
N13 Ni1 N21 3_666 3_666 87.59(7) n
N21 Ni1 N21 . 3_666 180 y
N11 O1 Ni1 . . 109.92(11) y
O12 N1 O11 . . 122.0(2) y
O12 N1 C14 . . 118.6(2) n
O11 N1 C14 . . 119.4(2) n
N12 N11 O1 . . 124.29(16) y
N12 N11 C1 . . 118.95(18) n
O1 N11 C1 . . 116.76(17) n
N11 N12 N13 . . 113.61(17) y
N12 N13 C11 . . 111.66(17) n
N12 N13 Ni1 . . 113.86(13) y
C11 N13 Ni1 . . 134.31(14) n
C26 N21 C22 . . 116.4(2) n
C26 N21 Ni1 . . 123.71(15) n
C22 N21 Ni1 . . 119.89(15) n
N11 C1 H1A . . 109.5 n
N11 C1 H1B . . 109.5 n
H1A C1 H1B . . 109.5 n
N11 C1 H1C . . 109.5 n
H1A C1 H1C . . 109.5 n
H1B C1 H1C . . 109.5 n
N13 C11 C12 . . 117.82(19) n
N13 C11 C16 . . 124.32(19) n
C12 C11 C16 . . 117.84(19) n
C13 C12 C11 . . 121.4(2) n
C13 C12 H12 . . 119.3 n
C11 C12 H12 . . 119.3 n
C12 C13 C14 . . 119.3(2) n
C12 C13 H13 . . 120.4 n
C14 C13 H13 . . 120.4 n
C15 C14 C13 . . 120.9(2) n
C15 C14 N1 . . 119.4(2) n
C13 C14 N1 . . 119.7(2) n
C16 C15 C14 . . 119.9(2) n
C16 C15 H15 . . 120.0 n
C14 C15 H15 . . 120.0 n
C15 C16 C11 . . 120.6(2) n
C15 C16 H16 . . 119.7 n
C11 C16 H16 . . 119.7 n
N21 C22 C23 . . 123.5(2) n
N21 C22 H22 . . 118.2 n
C23 C22 H22 . . 118.2 n
C24 C23 C22 . . 118.9(2) n
C24 C23 H23 . . 120.5 n
C22 C23 H23 . . 120.5 n
C23 C24 C25 . . 118.6(2) n
C23 C24 H24 . . 120.7 n
C25 C24 H24 . . 120.7 n
C24 C25 C26 . . 118.9(2) n
C24 C25 H25 . . 120.5 n
C26 C25 H25 . . 120.5 n
N21 C26 C25 . . 123.6(2) n
N21 C26 H26 . . 118.2 n
C25 C26 H26 . . 118.2 n

loop_
_geom_bond_atom_site_label_1
_geom_bond_atom_site_label_2
_geom_bond_site_symmetry_2
_geom_bond_distance
_geom_bond_publ_flag
Ni1 O1 . 2.0427(13) y
Ni1 N13 . 2.0794(16) y
Ni1 N21 . 2.1652(18) y
O1 N11 . 1.329(2) y
O11 N1 . 1.226(3) y
O12 N1 . 1.225(3) y
N1 C14 . 1.449(3) y
N11 N12 . 1.273(2) y
N11 C1 . 1.455(3) y
N12 N13 . 1.332(2) y
N13 C11 . 1.391(3) y
N21 C26 . 1.331(3) n
N21 C22 . 1.332(3) n
C1 H1A . 0.9600 n
C1 H1B . 0.9600 n
C1 H1C . 0.9600 n
C11 C12 . 1.398(3) n
C11 C16 . 1.407(3) n
C12 C13 . 1.374(3) n
C12 H12 . 0.9300 n
C13 C14 . 1.382(3) n
C13 H13 . 0.9300 n
C14 C15 . 1.376(3) n
C15 C16 . 1.374(3) n
C15 H15 . 0.9300 n
C16 H16 . 0.9300 n
C22 C23 . 1.377(3) n
C22 H22 . 0.9300 n
C23 C24 . 1.364(3) n
C23 H23 . 0.9300 n
C24 C25 . 1.367(3) n
C24 H24 . 0.9300 n
C25 C26 . 1.375(3) n
C25 H25 . 0.9300 n
C26 H26 . 0.9300 n

loop_
_geom_torsion_atom_site_label_1
_geom_torsion_atom_site_label_2
_geom_torsion_atom_site_label_3
_geom_torsion_atom_site_label_4
_geom_torsion_site_symmetry_1
_geom_torsion
_geom_torsion_publ_flag
N13 Ni1 O1 N11 . -10.38(12) n
N13 Ni1 O1 N11 3_666 169.62(12) n
N21 Ni1 O1 N11 . 77.35(13) n
N21 Ni1 O1 N11 3_666 -102.65(13) n
Ni1 O1 N11 N12 . 10.5(2) n
Ni1 O1 N11 C1 . -169.79(17) n
O1 N11 N12 N13 . -1.6(3) n
C1 N11 N12 N13 . 178.7(2) n
N11 N12 N13 C11 . 175.80(17) n
N11 N12 N13 Ni1 . -8.3(2) n
O1 Ni1 N13 N12 3_666 -169.55(13) n
O1 Ni1 N13 N12 . 10.45(13) n
N21 Ni1 N13 N12 . -79.21(14) n
N21 Ni1 N13 N12 3_666 100.79(14) n
O1 Ni1 N13 C11 3_666 5.1(2) n
O1 Ni1 N13 C11 . -174.9(2) n
N21 Ni1 N13 C11 . 95.48(19) n
N21 Ni1 N13 C11 3_666 -84.52(19) n
O1 Ni1 N21 C26 3_666 -155.89(17) n
O1 Ni1 N21 C26 . 24.11(17) n
N13 Ni1 N21 C26 . 100.86(17) n
N13 Ni1 N21 C26 3_666 -79.14(17) n
O1 Ni1 N21 C22 3_666 25.12(18) n
O1 Ni1 N21 C22 . -154.88(18) n
N13 Ni1 N21 C22 . -78.13(18) n
N13 Ni1 N21 C22 3_666 101.87(18) n
N12 N13 C11 C12 . 177.47(18) n
Ni1 N13 C11 C12 . 2.7(3) n
N12 N13 C11 C16 . -4.0(3) n
Ni1 N13 C11 C16 . -178.82(16) n
N13 C11 C12 C13 . 177.6(2) n
C16 C11 C12 C13 . -0.9(3) n
C11 C12 C13 C14 . -0.6(4) n
C12 C13 C14 C15 . 1.5(4) n
C12 C13 C14 N1 . -177.2(2) n
O12 N1 C14 C15 . -4.3(4) n
O11 N1 C14 C15 . 176.3(2) n
O12 N1 C14 C13 . 174.4(3) n
O11 N1 C14 C13 . -5.1(4) n
C13 C14 C15 C16 . -0.7(4) n
N1 C14 C15 C16 . 177.9(2) n
C14 C15 C16 C11 . -0.9(4) n
N13 C11 C16 C15 . -176.8(2) n
C12 C11 C16 C15 . 1.7(3) n
C26 N21 C22 C23 . 0.2(4) n
Ni1 N21 C22 C23 . 179.28(19) n
N21 C22 C23 C24 . 0.4(4) n
C22 C23 C24 C25 . -0.9(4) n
C23 C24 C25 C26 . 0.8(4) n
C22 N21 C26 C25 . -0.4(3) n
Ni1 N21 C26 C25 . -179.37(18) n
C24 C25 C26 N21 . -0.2(4) n
